data_1506331
loop_
_publ_author_name
'Banerjee, Sangeeta R.'
'Maresca, Kevin P.'
'Stephenson, Karin A.'
'Valliant, John F.'
'Babich, John W.'
'Graham, Wendy A.'
'Barzana, Marlene'
'Dong, Qing'
'Fischman, Alan J.'
'Zubieta, Jon'

_publ_section_title
;
 N,N-Bis(2-mercaptoethyl)methylamine:&#x00A0; A New Coligand for Tc-99m
 Labeling of Hydrazinonicotinamide Peptides
;
_journal_issue 4
_journal_name_full 'Bioconjugate Chemistry'
_journal_page_first 885
_journal_paper_doi 10.1021/bc050040y
_journal_volume 16
_journal_year 2005
_chemical_formula_sum 'C16 H15 Cl N7 Re S'
_chemical_formula_weight 559.06
_chemical_name_systematic
; 
 ? 
;
_space_group_IT_number 14
_symmetry_cell_setting monoclinic
_symmetry_space_group_name_Hall '-P 2ybc'
_symmetry_space_group_name_H-M 'P 1 21/c 1'
_atom_sites_solution_hydrogens geom
_atom_sites_solution_primary direct
_atom_sites_solution_secondary difmap
_audit_creation_method SHELXL
_cell_angle_alpha 90.00
_cell_angle_beta 91.068(1)
_cell_angle_gamma 90.00
_cell_formula_units_Z 4
_cell_length_a 14.7905(5)
_cell_length_b 14.7131(4)
_cell_length_c 8.4637(2)
_cell_measurement_temperature 293(2)
_cell_volume 1841.50(9)
_computing_structure_refinement 'SHELXL-93 (Sheldrick, 1993)'
_computing_structure_solution 'SHELXS-86 (Sheldrick, 1990)'
_diffrn_ambient_temperature 293(2)
_diffrn_radiation_monochromator graphite
_diffrn_radiation_source 'fine-focus sealed tube'
_diffrn_radiation_type MoK\a
_diffrn_radiation_wavelength 0.71073
_diffrn_reflns_av_R_equivalents 0.0671
_diffrn_reflns_av_sigmaI/netI 0.0748
_diffrn_reflns_limit_h_max 19
_diffrn_reflns_limit_h_min -17
_diffrn_reflns_limit_k_max 18
_diffrn_reflns_limit_k_min -19
_diffrn_reflns_limit_l_max 11
_diffrn_reflns_limit_l_min -9
_diffrn_reflns_number 9548
_diffrn_reflns_theta_max 25.00
_diffrn_reflns_theta_min 1.38
_exptl_absorpt_coefficient_mu 6.873
_exptl_crystal_colour Green-brown
_exptl_crystal_density_diffrn 2.016
_exptl_crystal_description Plate
_exptl_crystal_F_000 1072
_exptl_crystal_size_max 0.21
_exptl_crystal_size_mid 0.19
_exptl_crystal_size_min 0.09
_refine_diff_density_max 1.916
_refine_diff_density_min -1.346
_refine_diff_density_rms 0.312
_refine_ls_extinction_coef 0.0006(3)
_refine_ls_extinction_expression Fc^*^=kFc[1+0.001xFc^2^\l^3^/sin(2\q)]^-1/4^
_refine_ls_extinction_method SHELXL
_refine_ls_goodness_of_fit_all 1.071
_refine_ls_goodness_of_fit_obs 1.106
_refine_ls_matrix_type full
_refine_ls_number_parameters 236
_refine_ls_number_reflns 3223
_refine_ls_number_restraints 0
_refine_ls_restrained_S_all 1.071
_refine_ls_restrained_S_obs 1.106
_refine_ls_R_factor_all 0.0705
_refine_ls_R_factor_obs 0.0596
_refine_ls_shift/esd_max 0.000
_refine_ls_shift/esd_mean 0.000
_refine_ls_structure_factor_coef Fsqd
_refine_ls_weighting_details 'w=1/[\s^2^(Fo^2^)+(0.0964P)^2^+7.0169P] where P=(Fo^2^+2Fc^2^)/3'
_refine_ls_weighting_scheme calc
_refine_ls_wR_factor_all 0.1387
_refine_ls_wR_factor_obs 0.1295
_reflns_number_observed 2712
_reflns_number_total 3223
_reflns_observed_criterion >2sigma(I)
_cod_data_source_file bc050040ysi20050214_022221.cif
_cod_data_source_block Re-bishydrazido-thiolate
_cod_depositor_comments
;
The following automatic conversions were performed:

'_symmetry_cell_setting' value 'Monoclinic' changed to 'monoclinic'
according to /home/saulius/struct/CIF-dictionaries/cif_core.dic
dictionary named 'cif_core.dic' version 2.4.1 from 2010-06-29.

Automatic conversion script
Id: cif_fix_values 1715 2011-07-08 13:25:40Z adriana 

The following automatic conversions were performed:

'_refine_ls_weighting_scheme' value 'calc
w=1/[\s^2^(Fo^2^)+(0.0964P)^2^+7.0169P] where P=(Fo^2^+2Fc^2^)/3' was
changed to 'calc'. New tag '_refine_ls_weighting_details' was
created. The value of the new tag was set to
'w=1/[\s^2^(Fo^2^)+(0.0964P)^2^+7.0169P] where P=(Fo^2^+2Fc^2^)/3'.

Automatic conversion script
Id: cif_fix_values 3143 2015-03-26 13:38:13Z robertas 
;
_cod_original_sg_symbol_H-M P2(1)/c
_cod_original_formula_sum 'C16 H15 N7 S Cl Re'
_cod_database_code 1506331

loop_
_symmetry_equiv_pos_as_xyz
'x, y, z'
'-x, y+1/2, -z+1/2'
'-x, -y, -z'
'x, -y-1/2, z-1/2'

loop_
_atom_site_aniso_label
_atom_site_aniso_U_11
_atom_site_aniso_U_22
_atom_site_aniso_U_33
_atom_site_aniso_U_23
_atom_site_aniso_U_13
_atom_site_aniso_U_12
Re1 0.0379(3) 0.0292(3) 0.0157(3) 0.00123(14) 0.0063(2) 0.0031(2)
S1 0.045(2) 0.0366(14) 0.0262(13) -0.0009(10) 0.0032(11) 0.0002(12)
Cl1 0.046(2) 0.0462(15) 0.0256(13) -0.0043(12) 0.0055(11) -0.0061(12)
N1 0.030(4) 0.029(4) 0.032(5) -0.003(4) 0.005(4) 0.003(4)
N2 0.035(5) 0.046(5) 0.023(5) 0.007(4) 0.016(4) 0.001(4)
N3 0.033(5) 0.041(5) 0.027(4) -0.005(4) 0.006(4) -0.002(4)
N4 0.038(5) 0.032(4) 0.021(4) -0.001(3) -0.003(3) 0.011(4)
N5 0.048(5) 0.028(4) 0.029(5) 0.006(4) 0.002(4) 0.008(4)
N6 0.038(5) 0.035(4) 0.010(4) 0.006(3) 0.003(3) 0.000(4)
N7 0.040(5) 0.033(4) 0.022(4) 0.006(3) 0.002(4) 0.002(4)
C1 0.031(6) 0.043(6) 0.027(6) -0.004(4) 0.000(5) -0.013(5)
C2 0.036(6) 0.052(7) 0.020(5) -0.002(4) 0.001(4) -0.012(5)
C3 0.047(7) 0.058(7) 0.032(6) -0.012(5) 0.019(5) -0.010(6)
C4 0.034(6) 0.051(7) 0.046(7) -0.019(6) 0.016(5) -0.007(5)
C5 0.043(6) 0.039(6) 0.037(6) -0.002(5) 0.000(5) -0.005(5)
C6 0.046(6) 0.025(5) 0.017(5) -0.001(4) 0.001(4) -0.005(4)
C7 0.037(6) 0.034(5) 0.030(6) 0.010(4) -0.005(4) -0.003(5)
C8 0.048(7) 0.055(7) 0.010(5) 0.008(4) 0.005(4) -0.015(6)
C9 0.053(7) 0.050(6) 0.014(5) -0.006(5) 0.010(5) -0.011(6)
C10 0.052(7) 0.034(5) 0.034(7) -0.001(5) 0.023(6) 0.007(5)
C11 0.035(6) 0.037(6) 0.038(6) 0.001(5) 0.004(5) -0.004(5)
C12 0.037(6) 0.028(5) 0.032(6) 0.006(4) 0.004(5) 0.006(4)
C13 0.064(8) 0.031(6) 0.036(6) 0.002(5) 0.004(5) 0.003(5)
C14 0.047(7) 0.042(7) 0.071(9) 0.001(6) 0.004(6) 0.018(6)
C15 0.034(6) 0.046(7) 0.061(8) -0.002(6) 0.006(5) 0.005(5)
C16 0.039(6) 0.043(6) 0.033(6) -0.003(5) 0.001(5) -0.008(5)

loop_
_atom_site_label
_atom_site_type_symbol
_atom_site_fract_x
_atom_site_fract_y
_atom_site_fract_z
_atom_site_U_iso_or_equiv
_atom_site_thermal_displace_type
_atom_site_occupancy
_atom_site_calc_flag
_atom_site_refinement_flags
Re1 Re 0.26325(3) 0.48043(3) 0.13231(4) 0.0275(2) Uani 1 d .
S1 S 0.1608(2) 0.3786(2) -0.0009(3) 0.0359(6) Uani 1 d .
Cl1 Cl 0.3999(2) 0.5587(2) 0.2278(3) 0.0391(6) Uani 1 d .
N1 N 0.2173(6) 0.4618(6) 0.3228(11) 0.030(2) Uani 1 d .
N2 N 0.1808(6) 0.4551(7) 0.4534(10) 0.034(2) Uani 1 d .
N3 N 0.1128(6) 0.5991(6) 0.4202(10) 0.033(2) Uani 1 d .
N4 N 0.1941(6) 0.5923(6) 0.1141(9) 0.030(2) Uani 1 d .
N5 N 0.1950(6) 0.6526(6) -0.0053(10) 0.035(2) Uani 1 d .
N6 N 0.2929(6) 0.5394(6) -0.0946(9) 0.027(2) Uani 1 d .
N7 N 0.3490(6) 0.3575(6) 0.1031(9) 0.032(2) Uani 1 d .
C1 C 0.1233(8) 0.5253(7) 0.5087(14) 0.034(3) Uani 1 d .
C2 C 0.0867(8) 0.5139(8) 0.6569(13) 0.036(3) Uani 1 d .
H2A H 0.0979(8) 0.4613(8) 0.7149(13) 0.043 Uiso 1 calc R
C3 C 0.0338(8) 0.5812(9) 0.7160(13) 0.045(3) Uani 1 d .
H3A H 0.0076(8) 0.5749(9) 0.8145(13) 0.054 Uiso 1 calc R
C4 C 0.0195(7) 0.6599(8) 0.6260(14) 0.043(3) Uani 1 d .
H4A H -0.0165(7) 0.7067(8) 0.6634(14) 0.052 Uiso 1 calc R
H4B H 0.1590(6) 0.6047(6) 0.1911(9) 0.036 Uiso 1 calc R
C5 C 0.0605(8) 0.6670(8) 0.4785(13) 0.040(3) Uani 1 d .
H5A H 0.0517(8) 0.7195(8) 0.4188(13) 0.048 Uiso 1 calc R
C6 C 0.2522(7) 0.6207(7) -0.1181(10) 0.030(2) Uani 1 d .
C7 C 0.2647(7) 0.6696(7) -0.2603(12) 0.034(2) Uani 1 d .
H7A H 0.2361(7) 0.7252(7) -0.2764(12) 0.040 Uiso 1 calc R
C8 C 0.3192(7) 0.6341(8) -0.3737(11) 0.038(3) Uani 1 d .
H8A H 0.3274(7) 0.6647(8) -0.4685(11) 0.045 Uiso 1 calc R
C9 C 0.3622(8) 0.5512(8) -0.3447(11) 0.039(3) Uani 1 d .
H9A H 0.4006(8) 0.5270(8) -0.4196(11) 0.047 Uiso 1 calc R
C10 C 0.3484(9) 0.5060(8) -0.2089(15) 0.040(3) Uani 1 d .
H10A H 0.3773(9) 0.4506(8) -0.1921(15) 0.048 Uiso 1 calc R
C11 C 0.2053(7) 0.2779(7) 0.1019(13) 0.037(2) Uani 1 d .
H11A H 0.1895(7) 0.2801(7) 0.2125(13) 0.044 Uiso 1 calc R
H11B H 0.1788(7) 0.2234(7) 0.0559(13) 0.044 Uiso 1 calc R
C12 C 0.3060(7) 0.2752(7) 0.0871(12) 0.033(2) Uani 1 d .
C13 C 0.3542(9) 0.1964(8) 0.0564(13) 0.044(3) Uani 1 d .
H13A H 0.3240(9) 0.1413(8) 0.0456(13) 0.052 Uiso 1 calc R
C14 C 0.4468(8) 0.2001(8) 0.0419(17) 0.053(3) Uani 1 d .
H14A H 0.4795(8) 0.1478(8) 0.0195(17) 0.064 Uiso 1 calc R
C15 C 0.4904(8) 0.2825(8) 0.0610(16) 0.047(3) Uani 1 d .
H15A H 0.5531(8) 0.2860(8) 0.0552(16) 0.056 Uiso 1 calc R
C16 C 0.4395(7) 0.3602(8) 0.0892(12) 0.038(2) Uani 1 d .
H16A H 0.4690(7) 0.4159(8) 0.0986(12) 0.046 Uiso 1 calc R

loop_
_atom_type_symbol
_atom_type_description
_atom_type_scat_dispersion_real
_atom_type_scat_dispersion_imag
_atom_type_scat_source
C C 0.0033 0.0016 'International Tables Vol C Tables 4.2.6.8 and 6.1.1.4'
H H 0.0000 0.0000 'International Tables Vol C Tables 4.2.6.8 and 6.1.1.4'
N N 0.0061 0.0033 'International Tables Vol C Tables 4.2.6.8 and 6.1.1.4'
S S 0.1246 0.1234 'International Tables Vol C Tables 4.2.6.8 and 6.1.1.4'
Re Re -1.0185 7.2310 'International Tables Vol C Tables 4.2.6.8 and 6.1.1.4'
Cl Cl 0.1484 0.1585 'International Tables Vol C Tables 4.2.6.8 and 6.1.1.4'

loop_
_geom_angle_atom_site_label_1
_geom_angle_atom_site_label_2
_geom_angle_atom_site_label_3
_geom_angle
N1 Re1 N4 89.6(4)
N1 Re1 N6 162.4(4)
N4 Re1 N6 72.8(3)
N1 Re1 N7 101.7(3)
N4 Re1 N7 168.6(3)
N6 Re1 N7 95.9(3)
N1 Re1 S1 94.6(3)
N4 Re1 S1 99.5(3)
N6 Re1 S1 88.3(2)
N7 Re1 S1 78.3(2)
N1 Re1 Cl1 95.8(3)
N4 Re1 Cl1 93.3(3)
N6 Re1 Cl1 85.7(2)
N7 Re1 Cl1 87.1(2)
S1 Re1 Cl1 163.54(9)
C11 S1 Re1 93.7(4)
N2 N1 Re1 174.7(8)
N1 N2 C1 120.5(9)
C1 N3 C5 117.2(9)
N5 N4 Re1 127.3(6)
N4 N5 C6 108.2(8)
C6 N6 C10 119.0(9)
C6 N6 Re1 112.9(6)
C10 N6 Re1 128.1(7)
C16 N7 C12 118.5(9)
C16 N7 Re1 123.7(7)
C12 N7 Re1 117.6(7)
N3 C1 C2 124.4(11)
N3 C1 N2 118.2(10)
C2 C1 N2 117.2(10)
C3 C2 C1 118.8(11)
C2 C3 C4 118.8(10)
C3 C4 C5 118.9(10)
N3 C5 C4 121.7(11)
N6 C6 N5 118.6(8)
N6 C6 C7 120.6(9)
N5 C6 C7 120.7(9)
C8 C7 C6 119.3(10)
C7 C8 C9 118.9(9)
C10 C9 C8 120.4(10)
C9 C10 N6 121.8(11)
C12 C11 S1 109.3(7)
N7 C12 C13 121.1(10)
N7 C12 C11 115.4(8)
C13 C12 C11 123.5(9)
C14 C13 C12 119.9(11)
C13 C14 C15 119.1(11)
C14 C15 C16 119.2(11)
N7 C16 C15 122.1(10)

loop_
_geom_bond_atom_site_label_1
_geom_bond_atom_site_label_2
_geom_bond_distance
Re1 N1 1.783(9)
Re1 N4 1.943(8)
Re1 N6 2.160(8)
Re1 N7 2.226(8)
Re1 S1 2.398(3)
Re1 Cl1 2.450(3)
S1 C11 1.834(11)
N1 N2 1.242(12)
N2 C1 1.422(15)
N3 C1 1.328(14)
N3 C5 1.361(14)
N4 N5 1.345(12)
N5 C6 1.370(12)
N6 C6 1.351(13)
N6 C10 1.372(13)
N7 C16 1.346(13)
N7 C12 1.374(14)
C1 C2 1.39(2)
C2 C3 1.36(2)
C3 C4 1.40(2)
C4 C5 1.402(15)
C6 C7 1.417(13)
C7 C8 1.369(14)
C8 C9 1.39(2)
C9 C10 1.35(2)
C11 C12 1.498(15)
C12 C13 1.388(15)
C13 C14 1.38(2)
C14 C15 1.38(2)
C15 C16 1.39(2)
